data_7204860
loop_
_publ_author_name
'Carlucci, Lucia'
'Ciani, Gianfranco'
'Proserpio, Davide M.'
'Spadacini, Laura'

_publ_section_title
;
 Supramolecular isomers in the same crystal: a new case involving two
 different types of layers polycatenated in the 3D architecture of
 [Cu(bix)2(SO4)]&#xFFFD;7.5H2O [bix =
 1,4-bis(imidazol-1-ylmethyl)benzene]
;
_journal_issue 20
_journal_name_full CrystEngComm
_journal_page_first 96
_journal_paper_doi 10.1039/b402935f
_journal_volume 6
_journal_year 2004
_chemical_formula_sum 'C14 H22 Cu N4 O8 S'
_chemical_formula_weight 469.96
_space_group_IT_number 2
_symmetry_cell_setting triclinic
_symmetry_Int_Tables_number 2
_symmetry_space_group_name_Hall '-P 1'
_symmetry_space_group_name_H-M 'P -1'
_atom_sites_solution_hydrogens geom
_atom_sites_solution_primary direct
_atom_sites_solution_secondary difmap
_cell_angle_alpha 67.234(5)
_cell_angle_beta 84.407(5)
_cell_angle_gamma 80.782(5)
_cell_formula_units_Z 2
_cell_length_a 7.960(5)
_cell_length_b 10.122(5)
_cell_length_c 12.782(5)
_cell_measurement_reflns_used 910
_cell_measurement_temperature 293(2)
_cell_measurement_theta_max 25
_cell_measurement_theta_min 3
_cell_volume 936.7(8)
_computing_molecular_graphics SCHAKAL
_computing_structure_refinement 'SHELXL-97 (Sheldrick, 1997)'
_computing_structure_solution SIR92
_diffrn_ambient_temperature 293(2)
_diffrn_detector_type CCD_plate
_diffrn_measured_fraction_theta_full 0.989
_diffrn_measured_fraction_theta_max 0.989
_diffrn_measurement_device SMART
_diffrn_measurement_method omega-scan
_diffrn_radiation_monochromator graphite
_diffrn_radiation_source 'fine-focus sealed tube'
_diffrn_radiation_type MoK\a
_diffrn_radiation_wavelength 0.71069
_diffrn_reflns_av_R_equivalents 0.0215
_diffrn_reflns_av_sigmaI/netI 0.0280
_diffrn_reflns_limit_h_max 10
_diffrn_reflns_limit_h_min -10
_diffrn_reflns_limit_k_max 13
_diffrn_reflns_limit_k_min -13
_diffrn_reflns_limit_l_max 16
_diffrn_reflns_limit_l_min -16
_diffrn_reflns_number 9880
_diffrn_reflns_theta_full 28.05
_diffrn_reflns_theta_max 28.05
_diffrn_reflns_theta_min 2.23
_diffrn_standards_decay_% 0
_exptl_absorpt_coefficient_mu 1.329
_exptl_absorpt_correction_T_max 1.00
_exptl_absorpt_correction_T_min 0.90
_exptl_absorpt_correction_type sadabs
_exptl_crystal_colour blue
_exptl_crystal_density_diffrn 1.666
_exptl_crystal_density_method 'not measured'
_exptl_crystal_description colum
_exptl_crystal_F_000 486
_exptl_crystal_size_max 0.24
_exptl_crystal_size_mid 0.10
_exptl_crystal_size_min 0.08
_refine_diff_density_max 0.496
_refine_diff_density_min -0.514
_refine_diff_density_rms 0.070
_refine_ls_extinction_method none
_refine_ls_goodness_of_fit_all 1.042
_refine_ls_hydrogen_treatment mixed
_refine_ls_matrix_type full
_refine_ls_number_parameters 253
_refine_ls_number_reflns 4511
_refine_ls_number_restraints 14
_refine_ls_restrained_S_all 1.094
_refine_ls_R_factor_all 0.0371
_refine_ls_R_factor_obs 0.0314
_refine_ls_shift/su_max 0.001
_refine_ls_shift/su_mean 0.000
_refine_ls_structure_factor_coef Fsqd
_refine_ls_weighting_details 'calc w=1/[\s^2^(Fo^2^)+(0.0524P)^2^+0.3186P] where P=(Fo^2^+2Fc^2^)/3'
_refine_ls_weighting_scheme calc
_refine_ls_wR_factor_all 0.0915
_refine_ls_wR_factor_obs 0.0884
_reflns_number_observed 3930
_reflns_number_total 4511
_reflns_observed_criterion >2sigma(I)
_cod_data_source_file b402935f.txt
_cod_data_source_block 1
_cod_depositor_comments
;
The following automatic conversions were performed:
'_symmetry_cell_setting' value 'Triclinic' changed to 'triclinic'
according to '/home/saulius/struct/CIF-dictionaries/cif_core.dic'
dictionary named 'cif_core.dic' version 2.4.1 from 2010-06-29.

Automatic conversion script
Id: cif_fix_enum 1527 2010-12-29 10:47:43Z saulius 
;
_cod_original_sg_symbol_H-M P-1
_cod_database_code 7204860
_diffrn_measurement_domega 0.30
_diffrn_measurement_rtime 20

loop_
_symmetry_equiv_pos_as_xyz
'x, y, z'
'-x, -y, -z'

loop_
_atom_site_label
_atom_site_type_symbol
_atom_site_fract_x
_atom_site_fract_y
_atom_site_fract_z
_atom_site_U_iso_or_equiv
_atom_site_adp_type
_atom_site_occupancy
_atom_site_symmetry_multiplicity
_atom_site_calc_flag
_atom_site_refinement_flags
_atom_site_disorder_assembly
_atom_site_disorder_group
Cu Cu 0.67684(3) 0.34365(3) 0.83929(2) 0.02898(9) Uani 1 1 d . . .
S S 0.26293(6) 0.53134(5) 0.84156(4) 0.02650(11) Uani 1 1 d . . .
O1W O 0.58767(19) 0.29369(16) 0.99768(12) 0.0332(3) Uani 1 1 d D . .
H11W H 0.4812 0.3314 0.9901 0.040 Uiso 1 1 d RD . .
H12W H 0.6392 0.3003 1.0496 0.040 Uiso 1 1 d RD . .
O2W O 0.7994(2) 0.49027(19) 0.85507(14) 0.0419(4) Uani 1 1 d D . .
H21W H 0.7828 0.5074 0.9184 0.050 Uiso 1 1 d RD . .
H22W H 0.9111 0.4851 0.8355 0.050 Uiso 1 1 d RD . .
N12 N 0.5364(2) -0.00363(19) 0.79066(15) 0.0330(4) Uani 1 1 d . . .
O3 O 0.2364(2) 0.67758(17) 0.84522(14) 0.0372(3) Uani 1 1 d . . .
N21 N 0.7762(2) 0.38390(19) 0.68299(15) 0.0311(4) Uani 1 1 d . . .
O1 O 0.42559(18) 0.50938(17) 0.78254(13) 0.0357(3) Uani 1 1 d . . .
O2 O 0.26684(19) 0.42414(17) 0.96192(12) 0.0345(3) Uani 1 1 d . . .
O4 O 0.12254(19) 0.51292(19) 0.78445(14) 0.0407(4) Uani 1 1 d . . .
C25 C 1.0368(3) 0.1327(2) 0.49397(19) 0.0330(4) Uani 1 1 d . . .
N11 N 0.5676(2) 0.1837(2) 0.82995(16) 0.0341(4) Uani 1 1 d . . .
N22 N 0.9337(2) 0.34306(19) 0.54503(16) 0.0333(4) Uani 1 1 d . . .
C21 C 0.9270(3) 0.3280(2) 0.65412(19) 0.0331(4) Uani 1 1 d . . .
H21 H 1.0164 0.2841 0.7031 0.040 Uiso 1 1 calc R . .
C15 C 0.5342(3) -0.0516(2) 0.61544(18) 0.0303(4) Uani 1 1 d . . .
C17 C 0.5421(3) 0.0925(2) 0.54618(19) 0.0369(5) Uani 1 1 d . . .
H17 H 0.5704 0.1553 0.5769 0.044 Uiso 1 1 calc R . .
C26 C 1.0577(3) 0.0115(2) 0.5936(2) 0.0394(5) Uani 1 1 d . . .
H26 H 1.0969 0.0190 0.6570 0.047 Uiso 1 1 calc R . .
C23 C 0.7789(3) 0.4125(2) 0.5007(2) 0.0379(5) Uani 1 1 d . . .
H23 H 0.7461 0.4375 0.4269 0.045 Uiso 1 1 calc R . .
C13 C 0.3792(3) 0.0452(3) 0.8250(2) 0.0417(5) Uani 1 1 d . . .
H13 H 0.2785 0.0069 0.8305 0.050 Uiso 1 1 calc R . .
C14 C 0.5758(3) -0.1126(2) 0.73950(19) 0.0366(5) Uani 1 1 d . . .
H14 H 0.5112 -0.1923 0.7803 0.044 Uiso 1 1 calc R . .
H15 H 0.6959 -0.1503 0.7469 0.044 Uiso 1 1 calc R . .
C16 C 0.4916(3) -0.1435(2) 0.56793(19) 0.0351(5) Uani 1 1 d . . .
H16 H 0.4857 -0.2402 0.6132 0.042 Uiso 1 1 calc R . .
C24 C 1.0732(3) 0.2771(3) 0.4886(2) 0.0430(6) Uani 1 1 d . . .
H24 H 1.1790 0.2642 0.5253 0.052 Uiso 1 1 calc R . .
H25 H 1.0866 0.3412 0.4099 0.052 Uiso 1 1 calc R . .
C22 C 0.6835(3) 0.4373(2) 0.58707(19) 0.0359(5) Uani 1 1 d . . .
H22 H 0.5721 0.4836 0.5818 0.043 Uiso 1 1 calc R . .
C12 C 0.3992(3) 0.1609(3) 0.8496(2) 0.0436(5) Uani 1 1 d . . .
H12 H 0.3131 0.2159 0.8755 0.052 Uiso 1 1 calc R . .
C27 C 0.9790(3) 0.1205(2) 0.40007(19) 0.0387(5) Uani 1 1 d . . .
H27 H 0.9647 0.2010 0.3327 0.046 Uiso 1 1 calc R . .
C11 C 0.6449(3) 0.0821(2) 0.79447(19) 0.0353(5) Uani 1 1 d . . .
H11 H 0.7604 0.0716 0.7746 0.042 Uiso 1 1 calc R . .
O4W O 0.9359(2) 0.8024(2) 0.92121(19) 0.0598(5) Uani 1 1 d D . .
H41W H 1.0276 0.7650 0.8923 0.072 Uiso 1 1 d RD . .
H42W H 0.8726 0.7329 0.9631 0.072 Uiso 1 1 d RD . .
O3W O 0.9363(3) 0.1457(3) 0.9098(2) 0.0828(7) Uani 1 1 d D . .
H31W H 0.9988 0.1672 0.9605 0.099 Uiso 1 1 d RD . .
H32W H 1.0087 0.1437 0.8457 0.099 Uiso 1 1 d RD . .

loop_
_atom_site_aniso_label
_atom_site_aniso_U_11
_atom_site_aniso_U_22
_atom_site_aniso_U_33
_atom_site_aniso_U_23
_atom_site_aniso_U_13
_atom_site_aniso_U_12
Cu 0.02949(14) 0.03565(15) 0.02761(14) -0.01725(11) 0.00385(9) -0.00998(10)
S 0.0213(2) 0.0349(2) 0.0257(2) -0.01457(19) 0.00210(17) -0.00424(17)
O1W 0.0332(7) 0.0412(8) 0.0273(7) -0.0144(6) -0.0014(6) -0.0065(6)
O2W 0.0353(8) 0.0624(10) 0.0452(9) -0.0364(8) 0.0133(7) -0.0225(7)
N12 0.0392(9) 0.0320(9) 0.0326(9) -0.0170(7) 0.0037(7) -0.0092(7)
O3 0.0399(8) 0.0359(8) 0.0388(8) -0.0184(7) -0.0061(7) -0.0001(6)
N21 0.0314(8) 0.0346(9) 0.0321(9) -0.0179(7) 0.0043(7) -0.0071(7)
O1 0.0261(7) 0.0430(8) 0.0312(8) -0.0101(6) 0.0070(6) -0.0006(6)
O2 0.0350(8) 0.0399(8) 0.0271(7) -0.0123(6) 0.0068(6) -0.0063(6)
O4 0.0291(7) 0.0631(11) 0.0407(9) -0.0289(8) 0.0001(6) -0.0129(7)
C25 0.0318(10) 0.0321(10) 0.0382(11) -0.0192(9) 0.0098(8) -0.0042(8)
N11 0.0369(9) 0.0358(9) 0.0360(9) -0.0200(8) 0.0050(7) -0.0098(7)
N22 0.0365(9) 0.0307(8) 0.0381(10) -0.0196(7) 0.0118(7) -0.0106(7)
C21 0.0320(10) 0.0338(10) 0.0355(11) -0.0154(9) 0.0032(8) -0.0066(8)
C15 0.0324(10) 0.0293(9) 0.0330(10) -0.0160(8) 0.0083(8) -0.0092(8)
C17 0.0516(13) 0.0291(10) 0.0370(11) -0.0178(9) 0.0035(10) -0.0143(9)
C26 0.0464(13) 0.0403(12) 0.0357(11) -0.0199(10) -0.0026(10) -0.0022(10)
C23 0.0441(12) 0.0399(11) 0.0334(11) -0.0186(9) 0.0030(9) -0.0067(9)
C13 0.0366(11) 0.0464(13) 0.0506(14) -0.0262(11) 0.0097(10) -0.0163(10)
C14 0.0496(13) 0.0285(10) 0.0358(11) -0.0170(9) 0.0033(9) -0.0075(9)
C16 0.0470(12) 0.0255(9) 0.0358(11) -0.0132(8) 0.0055(9) -0.0133(9)
C24 0.0412(12) 0.0401(12) 0.0552(15) -0.0284(11) 0.0223(11) -0.0145(10)
C22 0.0340(11) 0.0408(11) 0.0365(11) -0.0196(9) 0.0005(9) -0.0031(9)
C12 0.0385(12) 0.0456(13) 0.0562(15) -0.0303(11) 0.0150(10) -0.0133(10)
C27 0.0482(13) 0.0329(10) 0.0308(11) -0.0108(9) 0.0014(9) 0.0013(9)
C11 0.0331(10) 0.0385(11) 0.0412(12) -0.0226(10) 0.0031(9) -0.0073(8)
O4W 0.0453(10) 0.0568(12) 0.0705(14) -0.0208(10) 0.0063(9) -0.0007(9)
O3W 0.0769(17) 0.0934(18) 0.0792(17) -0.0307(15) -0.0148(14) -0.0126(14)

loop_
_atom_type_symbol
_atom_type_description
_atom_type_scat_dispersion_real
_atom_type_scat_dispersion_imag
_atom_type_scat_source
C C 0.0033 0.0016 'International Tables Vol C Tables 4.2.6.8 and 6.1.1.4'
H H 0.0000 0.0000 'International Tables Vol C Tables 4.2.6.8 and 6.1.1.4'
N N 0.0061 0.0033 'International Tables Vol C Tables 4.2.6.8 and 6.1.1.4'
O O 0.0106 0.0060 'International Tables Vol C Tables 4.2.6.8 and 6.1.1.4'
S S 0.1246 0.1234 'International Tables Vol C Tables 4.2.6.8 and 6.1.1.4'
Cu Cu 0.3201 1.2651 'International Tables Vol C Tables 4.2.6.8 and 6.1.1.4'

loop_
_geom_angle_atom_site_label_1
_geom_angle_atom_site_label_2
_geom_angle_atom_site_label_3
_geom_angle
_geom_angle_site_symmetry_1
_geom_angle_site_symmetry_3
_geom_angle_publ_flag
O1W Cu O2W 89.72(7) . . ?
O1W Cu N21 176.75(7) . . ?
O2W Cu N21 90.94(7) . . ?
O1W Cu N11 89.41(7) . . ?
O2W Cu N11 175.52(8) . . ?
N21 Cu N11 89.68(7) . . ?
O1W Cu O1 87.72(6) . . ?
O2W Cu O1 92.63(8) . . ?
N21 Cu O1 95.43(7) . . ?
N11 Cu O1 91.73(8) . . ?
O1W Cu O3W 89.65(8) . . ?
O2W Cu O3W 91.24(9) . . ?
N21 Cu O3W 87.15(9) . . ?
N11 Cu O3W 84.35(9) . . ?
O1 Cu O3W 175.31(7) . . ?
O1 S O4 110.36(10) . . ?
O1 S O3 109.94(10) . . ?
O4 S O3 110.07(10) . . ?
O1 S O2 109.38(9) . . ?
O4 S O2 109.56(10) . . ?
O3 S O2 107.47(9) . . ?
Cu O1W H11W 103.3 . . ?
Cu O1W H12W 124.2 . . ?
H11W O1W H12W 117.1 . . ?
Cu O2W H21W 118.6 . . ?
Cu O2W H22W 116.2 . . ?
H21W O2W H22W 109.3 . . ?
C11 N12 C13 107.49(18) . . ?
C11 N12 C14 124.98(19) . . ?
C13 N12 C14 126.71(18) . . ?
C21 N21 C22 105.80(18) . . ?
C21 N21 Cu 126.88(15) . . ?
C22 N21 Cu 124.58(15) . . ?
S O1 Cu 133.10(9) . . ?
C27 C25 C26 119.2(2) . . ?
C27 C25 C24 120.2(2) . . ?
C26 C25 C24 120.5(2) . . ?
C11 N11 C12 105.53(18) . . ?
C11 N11 Cu 125.34(16) . . ?
C12 N11 Cu 128.96(15) . . ?
C21 N22 C23 107.71(18) . . ?
C21 N22 C24 125.5(2) . . ?
C23 N22 C24 126.2(2) . . ?
N21 C21 N22 111.0(2) . . ?
N21 C21 H21 124.5 . . ?
N22 C21 H21 124.5 . . ?
C16 C15 C17 118.7(2) . . ?
C16 C15 C14 118.90(18) . . ?
C17 C15 C14 122.35(18) . . ?
C16 C17 C15 120.74(19) 2_656 . ?
C16 C17 H17 119.6 2_656 . ?
C15 C17 H17 119.6 . . ?
C27 C26 C25 120.9(2) 2_756 . ?
C27 C26 H26 119.6 2_756 . ?
C25 C26 H26 119.6 . . ?
C22 C23 N22 105.8(2) . . ?
C22 C23 H23 127.1 . . ?
N22 C23 H23 127.1 . . ?
C12 C13 N12 106.3(2) . . ?
C12 C13 H13 126.8 . . ?
N12 C13 H13 126.8 . . ?
N12 C14 C15 112.13(18) . . ?
N12 C14 H14 109.2 . . ?
C15 C14 H14 109.2 . . ?
N12 C14 H15 109.2 . . ?
C15 C14 H15 109.2 . . ?
H14 C14 H15 107.9 . . ?
C17 C16 C15 120.54(19) 2_656 . ?
C17 C16 H16 119.7 2_656 . ?
C15 C16 H16 119.7 . . ?
N22 C24 C25 110.84(17) . . ?
N22 C24 H24 109.5 . . ?
C25 C24 H24 109.5 . . ?
N22 C24 H25 109.5 . . ?
C25 C24 H25 109.5 . . ?
H24 C24 H25 108.1 . . ?
C23 C22 N21 109.7(2) . . ?
C23 C22 H22 125.1 . . ?
N21 C22 H22 125.1 . . ?
C13 C12 N11 109.1(2) . . ?
C13 C12 H12 125.5 . . ?
N11 C12 H12 125.5 . . ?
C25 C27 C26 119.9(2) . 2_756 ?
C25 C27 H27 120.1 . . ?
C26 C27 H27 120.1 2_756 . ?
N11 C11 N12 111.5(2) . . ?
N11 C11 H11 124.2 . . ?
N12 C11 H11 124.2 . . ?
H41W O4W H42W 110.2 . . ?
Cu O3W H31W 109.6 . . ?
Cu O3W H32W 109.1 . . ?
H31W O3W H32W 109.5 . . ?

loop_
_geom_bond_atom_site_label_1
_geom_bond_atom_site_label_2
_geom_bond_distance
_geom_bond_site_symmetry_2
_geom_bond_publ_flag
Cu O1W 1.9750(16) . ?
Cu O2W 1.9821(17) . ?
Cu N21 1.9870(19) . ?
Cu N11 2.0029(19) . ?
Cu O1 2.3678(18) . ?
Cu O3W 2.594(3) . ?
S O1 1.4636(16) . ?
S O4 1.4655(16) . ?
S O3 1.4796(17) . ?
S O2 1.5006(16) . ?
O1W H11W 0.8703 . ?
O1W H12W 0.8420 . ?
O2W H21W 0.8853 . ?
O2W H22W 0.8988 . ?
N12 C11 1.335(3) . ?
N12 C13 1.366(3) . ?
N12 C14 1.467(3) . ?
N21 C21 1.325(3) . ?
N21 C22 1.370(3) . ?
C25 C27 1.381(3) . ?
C25 C26 1.386(3) . ?
C25 C24 1.510(3) . ?
N11 C11 1.321(3) . ?
N11 C12 1.379(3) . ?
N22 C21 1.339(3) . ?
N22 C23 1.372(3) . ?
N22 C24 1.476(3) . ?
C21 H21 0.9300 . ?
C15 C16 1.388(3) . ?
C15 C17 1.391(3) . ?
C15 C14 1.511(3) . ?
C17 C16 1.384(3) 2_656 ?
C17 H17 0.9300 . ?
C26 C27 1.383(3) 2_756 ?
C26 H26 0.9300 . ?
C23 C22 1.359(3) . ?
C23 H23 0.9300 . ?
C13 C12 1.360(3) . ?
C13 H13 0.9300 . ?
C14 H14 0.9700 . ?
C14 H15 0.9700 . ?
C16 C17 1.384(3) 2_656 ?
C16 H16 0.9300 . ?
C24 H24 0.9700 . ?
C24 H25 0.9700 . ?
C22 H22 0.9300 . ?
C12 H12 0.9300 . ?
C27 C26 1.383(3) 2_756 ?
C27 H27 0.9300 . ?
C11 H11 0.9300 . ?
O4W H41W 0.8834 . ?
O4W H42W 0.8966 . ?
O3W H31W 0.9600 . ?
O3W H32W 0.9600 . ?
